data_3000049
loop_
_publ_author_name
'Janeta, Mateusz'
'John, Lukasz'
'Ejfler, Jolanta'
'Lis, Tadeusz'
'Szafert, Slawomir'

_publ_section_title
;
 A New Family of Imino-Functionalized Polyoctahedral Oligomeric
 Silsesquioxanes: Synthesis, Structural Investigations and Properties
;
_journal_name_full 'To be published in Chemistry - A European Journal'
_chemical_formula_sum 'C118.1 H136.4 N8 O26.1 Si8'
_symmetry_space_group_name_Hall '-P 1'
_symmetry_space_group_name_H-M 'P -1'
_cell_angle_alpha 97.14(4)
_cell_angle_beta 97.17(4)
_cell_angle_gamma 110.39(4)
_cell_length_a 14.292(6)
_cell_length_b 14.663(7)
_cell_length_c 15.109(7)
_cell_measurement_temperature 80(2)
_cell_volume 2896(2)
_diffrn_ambient_temperature 80(2)
_diffrn_radiation_type MoK\a
_diffrn_radiation_wavelength 0.71073
_refine_ls_goodness_of_fit_ref 1.002
_refine_ls_R_factor_all 0.1484
_refine_ls_R_factor_gt 0.0720
_refine_ls_wR_factor_gt 0.1444
_refine_ls_wR_factor_ref 0.1799
_cod_database_code 3000049
_cod_hold_until_date 2016-04-29

loop_
_atom_site_label
_atom_site_fract_x
_atom_site_fract_y
_atom_site_fract_z
? ? ? ?
